data_4103591
loop_
_publ_author_name
'Yoshitaka Murata'
'Masaaki Ichinohe'
'Akira Sekiguchi'

_publ_section_title
;
 Unsymmetrically Substituted Disilyne Dsi2iPrSi-Si\\tbSi-SiNpDsi2 (Np =
 CH2tBu): Synthesis and Characterization
;
_journal_name_full 'Journal of the American Chemical Society'
_journal_page_first 16768
_journal_page_last 16770
_journal_paper_doi 10.1021/ja1091744
_journal_volume 132
_journal_year 2010
_chemical_formula_sum 'C36 H94 Si12'
_chemical_formula_weight 864.19
_chemical_name_systematic
; 
 1,1,4,4-Tetrakis[bis(trimethylsilyl)methyl]- 
 1-(2,2-dimethylpropyl)-4-isopropyl-2-tetrasilyne 
;
_space_group_IT_number 2
_symmetry_cell_setting triclinic
_symmetry_space_group_name_Hall '-P 1'
_symmetry_space_group_name_H-M 'P -1'
_atom_sites_solution_hydrogens geom
_atom_sites_solution_primary direct
_atom_sites_solution_secondary difmap
_audit_creation_method SHELXL-97
_cell_angle_alpha 105.255(2)
_cell_angle_beta 104.710(2)
_cell_angle_gamma 109.116(2)
_cell_formula_units_Z 2
_cell_length_a 10.9153(18)
_cell_length_b 16.404(3)
_cell_length_c 18.292(3)
_cell_measurement_reflns_used 8952
_cell_measurement_temperature 150.0(1)
_cell_measurement_theta_max 28.22
_cell_measurement_theta_min 2.21
_cell_volume 2770.0(8)
_computing_cell_refinement 'APEX2 (Bruker AXS, 2006)'
_computing_data_collection 'APEX2 (Bruker AXS, 2006)'
_computing_data_reduction 'SAINT (Bruker AXS, 2004)'
_computing_molecular_graphics 'XSHEL (Bruker AXS,2002)'
_computing_publication_material 'XCIF (Bruker AXS, 2001)'
_computing_structure_refinement 'SHELXL-97 (Sheldrick, 1997)'
_computing_structure_solution 'SHELXS-97 (Sheldrick, 1997)'
_diffrn_ambient_temperature 150.0(1)
_diffrn_detector_area_resol_mean 8.333
_diffrn_measured_fraction_theta_full 0.966
_diffrn_measured_fraction_theta_max 0.966
_diffrn_measurement_device_type 'Bruker APEXII CCD area detector'
_diffrn_measurement_method 'phi and omega scans'
_diffrn_radiation_monochromator 'Bruker Helios multilayer confocal mirror'
_diffrn_radiation_source 'Bruker TXS fine-focus rotating anode'
_diffrn_radiation_type MoK\a
_diffrn_radiation_wavelength 0.71073
_diffrn_reflns_av_R_equivalents 0.0452
_diffrn_reflns_av_sigmaI/netI 0.0691
_diffrn_reflns_limit_h_max 14
_diffrn_reflns_limit_h_min -14
_diffrn_reflns_limit_k_max 21
_diffrn_reflns_limit_k_min -21
_diffrn_reflns_limit_l_max 23
_diffrn_reflns_limit_l_min -23
_diffrn_reflns_number 30275
_diffrn_reflns_theta_full 27.48
_diffrn_reflns_theta_max 27.48
_diffrn_reflns_theta_min 1.24
_exptl_absorpt_coefficient_mu 0.303
_exptl_absorpt_correction_T_max 0.9883
_exptl_absorpt_correction_T_min 0.9663
_exptl_absorpt_correction_type empirical
_exptl_absorpt_process_details
; 
SADABS Sheldrick 1996 
;
_exptl_crystal_colour Green
_exptl_crystal_density_diffrn 1.036
_exptl_crystal_density_meas ?
_exptl_crystal_description Plate
_exptl_crystal_F_000 956
_exptl_crystal_size_max 0.11
_exptl_crystal_size_mid 0.10
_exptl_crystal_size_min 0.04
_refine_diff_density_max 0.604
_refine_diff_density_min -0.404
_refine_diff_density_rms 0.069
_refine_ls_extinction_method none
_refine_ls_goodness_of_fit_ref 1.040
_refine_ls_hydrogen_treatment constr
_refine_ls_matrix_type full
_refine_ls_number_parameters 433
_refine_ls_number_reflns 12267
_refine_ls_number_restraints 0
_refine_ls_restrained_S_all 1.040
_refine_ls_R_factor_all 0.0931
_refine_ls_R_factor_gt 0.0508
_refine_ls_shift/su_max 0.001
_refine_ls_shift/su_mean 0.000
_refine_ls_structure_factor_coef Fsqd
_refine_ls_weighting_details 'calc w=1/[\s^2^(Fo^2^)+(0.0655P)^2^+0.4736P] where P=(Fo^2^+2Fc^2^)/3'
_refine_ls_weighting_scheme calc
_refine_ls_wR_factor_gt 0.1212
_refine_ls_wR_factor_ref 0.1376
_reflns_number_gt 7982
_reflns_number_total 12267
_reflns_threshold_expression >2sigma(I)
_cod_data_source_file ja1091744_si_002.cif
_cod_data_source_block Dsi2iPrSiSiSiSiNpDsi2
_cod_depositor_comments
;
The following automatic conversions were performed:

'_exptl_crystal_density_meas' value 'not measured' was changed to '?'
- the value is perceived as not measured.

Automatic conversion script
Id: cif_fix_values 3008 2015-01-20 13:52:24Z robertas 
;
_cod_original_cell_volume 2770.1(8)
_cod_original_sg_symbol_H-M 'P -1 '
_cod_database_code 4103591

loop_
_symmetry_equiv_pos_as_xyz
'x, y, z'
'-x, -y, -z'

loop_
_atom_site_label
_atom_site_type_symbol
_atom_site_fract_x
_atom_site_fract_y
_atom_site_fract_z
_atom_site_U_iso_or_equiv
_atom_site_adp_type
_atom_site_occupancy
_atom_site_symmetry_multiplicity
_atom_site_calc_flag
_atom_site_refinement_flags
Si1 Si 0.93114(10) 0.31298(5) 0.25754(5) 0.0404(2) Uani 1 1 d .
Si2 Si 0.85827(10) 0.17018(5) 0.21452(5) 0.0406(2) Uani 1 1 d .
Si3 Si 0.97060(8) 0.43313(5) 0.20633(4) 0.02425(17) Uani 1 1 d .
Si4 Si 0.65761(8) 0.40755(5) 0.10539(5) 0.03085(19) Uani 1 1 d .
Si5 Si 0.77711(8) 0.49219(5) 0.29711(5) 0.02706(18) Uani 1 1 d .
Si6 Si 1.20620(8) 0.63573(5) 0.24349(5) 0.03237(19) Uani 1 1 d .
Si7 Si 1.28124(8) 0.52442(6) 0.35366(5) 0.0350(2) Uani 1 1 d .
Si8 Si 0.82437(7) 0.05167(5) 0.26828(4) 0.02527(17) Uani 1 1 d .
Si9 Si 0.89655(8) -0.04863(6) 0.11726(5) 0.03272(19) Uani 1 1 d .
Si10 Si 0.80504(9) -0.15576(5) 0.22875(5) 0.03300(19) Uani 1 1 d .
Si11 Si 0.65466(9) 0.09257(5) 0.39028(5) 0.0360(2) Uani 1 1 d .
Si12 Si 0.49843(8) 0.00908(5) 0.19960(5) 0.02901(18) Uani 1 1 d .
C1 C 0.8207(3) 0.46891(16) 0.20175(15) 0.0237(5) Uani 1 1 d .
H1 H 0.8614 0.5329 0.2013 0.028 Uiso 1 1 calc R
C2 C 0.5688(3) 0.27879(19) 0.08003(18) 0.0404(7) Uani 1 1 d .
H2A H 0.5488 0.2682 0.1269 0.061 Uiso 1 1 calc R
H2B H 0.6302 0.2497 0.0674 0.061 Uiso 1 1 calc R
H2C H 0.4812 0.2513 0.0326 0.061 Uiso 1 1 calc R
C3 C 0.5188(3) 0.4497(2) 0.11103(19) 0.0411(7) Uani 1 1 d .
H3A H 0.4884 0.4382 0.1548 0.062 Uiso 1 1 calc R
H3B H 0.4389 0.4162 0.0589 0.062 Uiso 1 1 calc R
H3C H 0.5564 0.5166 0.1223 0.062 Uiso 1 1 calc R
C4 C 0.7000(3) 0.4353(2) 0.01956(18) 0.0470(8) Uani 1 1 d .
H4A H 0.7459 0.5031 0.0360 0.070 Uiso 1 1 calc R
H4B H 0.6137 0.4095 -0.0284 0.070 Uiso 1 1 calc R
H4C H 0.7627 0.4079 0.0061 0.070 Uiso 1 1 calc R
C5 C 0.6373(3) 0.3859(2) 0.29138(19) 0.0392(7) Uani 1 1 d .
H5A H 0.6676 0.3354 0.2846 0.059 Uiso 1 1 calc R
H5B H 0.5519 0.3671 0.2447 0.059 Uiso 1 1 calc R
H5C H 0.6185 0.3993 0.3418 0.059 Uiso 1 1 calc R
C6 C 0.7255(3) 0.5917(2) 0.31083(18) 0.0402(7) Uani 1 1 d .
H6A H 0.8015 0.6466 0.3142 0.060 Uiso 1 1 calc R
H6B H 0.7068 0.6059 0.3613 0.060 Uiso 1 1 calc R
H6C H 0.6410 0.5747 0.2643 0.060 Uiso 1 1 calc R
C7 C 0.9234(3) 0.5297(2) 0.39541(17) 0.0408(7) Uani 1 1 d .
H7A H 1.0015 0.5859 0.4025 0.061 Uiso 1 1 calc R
H7B H 0.9542 0.4797 0.3946 0.061 Uiso 1 1 calc R
H7C H 0.8914 0.5431 0.4408 0.061 Uiso 1 1 calc R
C8 C 1.1385(3) 0.53927(17) 0.28099(16) 0.0257(6) Uani 1 1 d .
H8 H 1.1023 0.5692 0.3203 0.031 Uiso 1 1 calc R
C9 C 1.0718(3) 0.6391(2) 0.1584(2) 0.0506(9) Uani 1 1 d .
H9A H 0.9937 0.6416 0.1746 0.076 Uiso 1 1 calc R
H9B H 1.0374 0.5830 0.1094 0.076 Uiso 1 1 calc R
H9C H 1.1140 0.6945 0.1467 0.076 Uiso 1 1 calc R
C10 C 1.2708(4) 0.7502(2) 0.3286(2) 0.0542(9) Uani 1 1 d .
H10A H 1.1957 0.7524 0.3480 0.081 Uiso 1 1 calc R
H10B H 1.3001 0.8007 0.3089 0.081 Uiso 1 1 calc R
H10C H 1.3504 0.7576 0.3734 0.081 Uiso 1 1 calc R
C11 C 1.3485(4) 0.6322(2) 0.2058(2) 0.0535(9) Uani 1 1 d .
H11A H 1.3143 0.5724 0.1606 0.080 Uiso 1 1 calc R
H11B H 1.4283 0.6391 0.2502 0.080 Uiso 1 1 calc R
H11C H 1.3776 0.6832 0.1866 0.080 Uiso 1 1 calc R
C12 C 1.4424(3) 0.6364(2) 0.4130(2) 0.0553(9) Uani 1 1 d .
H12A H 1.4784 0.6598 0.3752 0.083 Uiso 1 1 calc R
H12B H 1.5136 0.6254 0.4489 0.083 Uiso 1 1 calc R
H12C H 1.4196 0.6825 0.4461 0.083 Uiso 1 1 calc R
C13 C 1.3391(4) 0.4372(3) 0.3050(2) 0.0558(9) Uani 1 1 d .
H13A H 1.3674 0.4519 0.2617 0.084 Uiso 1 1 calc R
H13B H 1.2619 0.3749 0.2817 0.084 Uiso 1 1 calc R
H13C H 1.4184 0.4388 0.3461 0.084 Uiso 1 1 calc R
C14 C 1.2302(3) 0.4920(2) 0.43579(19) 0.0479(8) Uani 1 1 d .
H14A H 1.1992 0.5367 0.4633 0.072 Uiso 1 1 calc R
H14B H 1.3108 0.4930 0.4755 0.072 Uiso 1 1 calc R
H14C H 1.1539 0.4292 0.4115 0.072 Uiso 1 1 calc R
C15 C 0.9866(3) 0.38473(19) 0.10326(17) 0.0349(7) Uani 1 1 d .
H15 H 0.9822 0.4297 0.0760 0.042 Uiso 1 1 calc R
C16 C 1.1259(3) 0.3794(2) 0.1121(2) 0.0559(9) Uani 1 1 d .
H16A H 1.2023 0.4396 0.1503 0.084 Uiso 1 1 calc R
H16B H 1.1347 0.3643 0.0588 0.084 Uiso 1 1 calc R
H16C H 1.1303 0.3308 0.1331 0.084 Uiso 1 1 calc R
C17 C 0.8714(3) 0.2879(2) 0.04242(17) 0.0442(8) Uani 1 1 d .
H17A H 0.7794 0.2882 0.0348 0.066 Uiso 1 1 calc R
H17B H 0.8786 0.2403 0.0641 0.066 Uiso 1 1 calc R
H17C H 0.8832 0.2739 -0.0102 0.066 Uiso 1 1 calc R
C18 C 0.7998(3) -0.06076(17) 0.18913(16) 0.0263(6) Uani 1 1 d .
H18 H 0.6998 -0.0868 0.1521 0.032 Uiso 1 1 calc R
C19 C 0.8116(3) -0.0122(2) 0.03779(18) 0.0476(8) Uani 1 1 d .
H19A H 0.7133 -0.0568 0.0085 0.071 Uiso 1 1 calc R
H19B H 0.8595 -0.0107 -0.0008 0.071 Uiso 1 1 calc R
H19C H 0.8171 0.0499 0.0638 0.071 Uiso 1 1 calc R
C20 C 1.0830(3) 0.0362(2) 0.1723(2) 0.0516(9) Uani 1 1 d .
H20A H 1.1285 0.0172 0.2140 0.077 Uiso 1 1 calc R
H20B H 1.0884 0.0983 0.1986 0.077 Uiso 1 1 calc R
H20C H 1.1303 0.0380 0.1335 0.077 Uiso 1 1 calc R
C21 C 0.8943(4) -0.1615(2) 0.0557(2) 0.0574(10) Uani 1 1 d .
H21A H 0.7974 -0.2081 0.0255 0.086 Uiso 1 1 calc R
H21B H 0.9445 -0.1838 0.0924 0.086 Uiso 1 1 calc R
H21C H 0.9399 -0.1511 0.0171 0.086 Uiso 1 1 calc R
C22 C 0.9842(4) -0.1487(2) 0.2728(2) 0.0572(10) Uani 1 1 d .
H22A H 1.0295 -0.1458 0.2331 0.086 Uiso 1 1 calc R
H22B H 0.9776 -0.2039 0.2857 0.086 Uiso 1 1 calc R
H22C H 1.0394 -0.0925 0.3228 0.086 Uiso 1 1 calc R
C23 C 0.6940(4) -0.2720(2) 0.1436(2) 0.0516(9) Uani 1 1 d .
H23A H 0.7279 -0.2757 0.0987 0.077 Uiso 1 1 calc R
H23B H 0.5969 -0.2799 0.1243 0.077 Uiso 1 1 calc R
H23C H 0.6991 -0.3214 0.1633 0.077 Uiso 1 1 calc R
C24 C 0.7266(4) -0.1611(2) 0.3077(2) 0.0502(9) Uani 1 1 d .
H24A H 0.7789 -0.1023 0.3554 0.075 Uiso 1 1 calc R
H24B H 0.7308 -0.2127 0.3241 0.075 Uiso 1 1 calc R
H24C H 0.6290 -0.1710 0.2852 0.075 Uiso 1 1 calc R
C25 C 0.6551(3) 0.02797(17) 0.28797(15) 0.0267(6) Uani 1 1 d .
H25 H 0.6295 -0.0365 0.2878 0.032 Uiso 1 1 calc R
C26 C 0.7574(4) 0.0678(2) 0.47396(18) 0.0522(9) Uani 1 1 d .
H26A H 0.7232 0.0003 0.4591 0.078 Uiso 1 1 calc R
H26B H 0.7461 0.0958 0.5248 0.078 Uiso 1 1 calc R
H26C H 0.8564 0.0945 0.4817 0.078 Uiso 1 1 calc R
C27 C 0.4748(4) 0.0495(2) 0.3942(2) 0.0565(9) Uani 1 1 d .
H27A H 0.4116 0.0596 0.3525 0.085 Uiso 1 1 calc R
H27B H 0.4793 0.0837 0.4483 0.085 Uiso 1 1 calc R
H27C H 0.4399 -0.0172 0.3839 0.085 Uiso 1 1 calc R
C28 C 0.7154(3) 0.2208(2) 0.41668(19) 0.0442(8) Uani 1 1 d .
H28A H 0.6607 0.2321 0.3721 0.066 Uiso 1 1 calc R
H28B H 0.8145 0.2487 0.4247 0.066 Uiso 1 1 calc R
H28C H 0.7029 0.2489 0.4670 0.066 Uiso 1 1 calc R
C29 C 0.3414(3) -0.0914(2) 0.1889(2) 0.0467(8) Uani 1 1 d .
H29A H 0.3606 -0.1468 0.1814 0.070 Uiso 1 1 calc R
H29B H 0.2614 -0.1040 0.1415 0.070 Uiso 1 1 calc R
H29C H 0.3199 -0.0761 0.2383 0.070 Uiso 1 1 calc R
C30 C 0.4672(3) 0.11615(19) 0.21380(19) 0.0386(7) Uani 1 1 d .
H30A H 0.4605 0.1381 0.2673 0.058 Uiso 1 1 calc R
H30B H 0.3799 0.1019 0.1707 0.058 Uiso 1 1 calc R
H30C H 0.5449 0.1647 0.2109 0.058 Uiso 1 1 calc R
C31 C 0.5086(3) -0.0257(2) 0.09605(17) 0.0443(8) Uani 1 1 d .
H31A H 0.5253 -0.0820 0.0846 0.066 Uiso 1 1 calc R
H31B H 0.5854 0.0249 0.0945 0.066 Uiso 1 1 calc R
H31C H 0.4204 -0.0381 0.0547 0.066 Uiso 1 1 calc R
C32 C 0.9864(3) 0.0788(2) 0.35667(18) 0.0390(7) Uani 1 1 d .
H32A H 0.9497 0.0508 0.3928 0.047 Uiso 1 1 calc R
H32B H 1.0295 0.0397 0.3326 0.047 Uiso 1 1 calc R
C33 C 1.1103(3) 0.1711(2) 0.41532(18) 0.0458(8) Uani 1 1 d .
C34 C 1.2051(4) 0.2107(2) 0.3738(2) 0.0567(10) Uani 1 1 d .
H34A H 1.2364 0.1645 0.3493 0.085 Uiso 1 1 calc R
H34B H 1.2864 0.2673 0.4141 0.085 Uiso 1 1 calc R
H34C H 1.1539 0.2261 0.3311 0.085 Uiso 1 1 calc R
C35 C 1.1943(4) 0.1497(3) 0.4836(2) 0.0680(12) Uani 1 1 d .
H35A H 1.1343 0.1240 0.5112 0.102 Uiso 1 1 calc R
H35B H 1.2746 0.2073 0.5232 0.102 Uiso 1 1 calc R
H35C H 1.2274 0.1043 0.4598 0.102 Uiso 1 1 calc R
C36 C 1.0604(4) 0.2424(2) 0.45388(19) 0.0573(10) Uani 1 1 d .
H36A H 0.9991 0.2160 0.4806 0.086 Uiso 1 1 calc R
H36B H 1.0088 0.2578 0.4113 0.086 Uiso 1 1 calc R
H36C H 1.1413 0.2990 0.4944 0.086 Uiso 1 1 calc R

loop_
_atom_site_aniso_label
_atom_site_aniso_U_11
_atom_site_aniso_U_22
_atom_site_aniso_U_33
_atom_site_aniso_U_23
_atom_site_aniso_U_13
_atom_site_aniso_U_12
Si1 0.0565(6) 0.0259(4) 0.0453(5) 0.0206(4) 0.0216(4) 0.0173(4)
Si2 0.0524(6) 0.0253(4) 0.0420(5) 0.0191(4) 0.0143(4) 0.0115(4)
Si3 0.0273(4) 0.0191(3) 0.0292(4) 0.0108(3) 0.0145(3) 0.0089(3)
Si4 0.0295(4) 0.0269(4) 0.0304(4) 0.0104(3) 0.0075(3) 0.0083(3)
Si5 0.0281(4) 0.0272(4) 0.0313(4) 0.0128(3) 0.0156(3) 0.0132(3)
Si6 0.0315(4) 0.0255(4) 0.0373(4) 0.0139(3) 0.0159(4) 0.0048(3)
Si7 0.0273(4) 0.0447(5) 0.0376(5) 0.0198(4) 0.0145(4) 0.0155(4)
Si8 0.0254(4) 0.0200(3) 0.0301(4) 0.0126(3) 0.0084(3) 0.0082(3)
Si9 0.0302(4) 0.0380(4) 0.0338(4) 0.0139(4) 0.0158(3) 0.0158(4)
Si10 0.0404(5) 0.0250(4) 0.0369(4) 0.0141(3) 0.0126(4) 0.0172(4)
Si11 0.0500(5) 0.0304(4) 0.0344(4) 0.0134(3) 0.0219(4) 0.0193(4)
Si12 0.0252(4) 0.0260(4) 0.0370(4) 0.0131(3) 0.0122(3) 0.0108(3)
C1 0.0243(14) 0.0176(12) 0.0287(14) 0.0101(10) 0.0112(11) 0.0063(11)
C2 0.0386(17) 0.0290(15) 0.0428(18) 0.0103(13) 0.0104(14) 0.0080(13)
C3 0.0342(17) 0.0384(17) 0.0430(18) 0.0136(14) 0.0057(14) 0.0143(14)
C4 0.0445(19) 0.058(2) 0.0339(17) 0.0217(15) 0.0097(14) 0.0165(16)
C5 0.0401(17) 0.0393(17) 0.0548(19) 0.0256(15) 0.0313(15) 0.0198(15)
C6 0.0470(19) 0.0355(16) 0.0459(18) 0.0142(14) 0.0211(15) 0.0248(15)
C7 0.0419(18) 0.057(2) 0.0319(16) 0.0172(14) 0.0206(14) 0.0253(16)
C8 0.0216(13) 0.0252(13) 0.0314(14) 0.0106(11) 0.0143(11) 0.0079(11)
C9 0.051(2) 0.0382(18) 0.059(2) 0.0318(16) 0.0161(17) 0.0074(16)
C10 0.068(2) 0.0319(17) 0.054(2) 0.0135(15) 0.0203(19) 0.0148(17)
C11 0.050(2) 0.056(2) 0.059(2) 0.0288(18) 0.0355(18) 0.0118(18)
C12 0.0350(19) 0.066(2) 0.049(2) 0.0236(18) 0.0058(16) 0.0085(17)
C13 0.049(2) 0.074(2) 0.063(2) 0.031(2) 0.0244(18) 0.042(2)
C14 0.0393(18) 0.068(2) 0.0474(19) 0.0346(17) 0.0162(15) 0.0250(17)
C15 0.0459(18) 0.0329(15) 0.0339(16) 0.0135(12) 0.0230(14) 0.0192(14)
C16 0.049(2) 0.060(2) 0.051(2) 0.0015(17) 0.0263(17) 0.0231(18)
C17 0.052(2) 0.0363(16) 0.0304(16) 0.0013(13) 0.0152(15) 0.0109(15)
C18 0.0241(14) 0.0249(13) 0.0319(14) 0.0121(11) 0.0103(11) 0.0119(11)
C19 0.050(2) 0.062(2) 0.0382(18) 0.0213(16) 0.0226(16) 0.0253(18)
C20 0.0345(18) 0.067(2) 0.049(2) 0.0201(17) 0.0194(16) 0.0152(17)
C21 0.068(2) 0.056(2) 0.061(2) 0.0166(18) 0.038(2) 0.035(2)
C22 0.056(2) 0.047(2) 0.071(2) 0.0256(18) 0.0097(18) 0.0325(18)
C23 0.065(2) 0.0286(16) 0.054(2) 0.0132(15) 0.0194(18) 0.0157(16)
C24 0.085(3) 0.0306(16) 0.0487(19) 0.0259(15) 0.0302(18) 0.0286(18)
C25 0.0316(15) 0.0195(12) 0.0326(15) 0.0129(11) 0.0150(12) 0.0102(11)
C26 0.083(3) 0.050(2) 0.0349(17) 0.0196(15) 0.0288(18) 0.0350(19)
C27 0.071(2) 0.053(2) 0.059(2) 0.0237(18) 0.044(2) 0.0241(19)
C28 0.055(2) 0.0353(16) 0.0435(18) 0.0105(14) 0.0197(16) 0.0229(16)
C29 0.0359(18) 0.0332(16) 0.060(2) 0.0160(15) 0.0158(16) 0.0045(14)
C30 0.0306(16) 0.0362(16) 0.0533(19) 0.0200(14) 0.0136(14) 0.0183(14)
C31 0.0368(18) 0.061(2) 0.0341(17) 0.0163(15) 0.0082(14) 0.0246(16)
C32 0.0363(17) 0.0346(16) 0.0417(17) 0.0201(14) 0.0064(14) 0.0114(14)
C33 0.0439(19) 0.0385(17) 0.0354(17) 0.0163(14) -0.0033(14) 0.0063(15)
C34 0.043(2) 0.052(2) 0.050(2) 0.0166(17) -0.0007(16) 0.0079(17)
C35 0.063(2) 0.053(2) 0.052(2) 0.0200(18) -0.0164(18) 0.0099(19)
C36 0.073(3) 0.0443(19) 0.0336(18) 0.0034(15) 0.0044(17) 0.0211(19)

loop_
_atom_type_symbol
_atom_type_description
_atom_type_scat_dispersion_real
_atom_type_scat_dispersion_imag
_atom_type_scat_source
C C 0.0033 0.0016 'International Tables Vol C Tables 4.2.6.8 and 6.1.1.4'
H H 0.0000 0.0000 'International Tables Vol C Tables 4.2.6.8 and 6.1.1.4'
Si Si 0.0817 0.0704 'International Tables Vol C Tables 4.2.6.8 and 6.1.1.4'

loop_
_geom_angle_atom_site_label_1
_geom_angle_atom_site_label_2
_geom_angle_atom_site_label_3
_geom_angle
Si2 Si1 Si3 138.78(5)
Si1 Si2 Si8 137.89(5)
C1 Si3 C8 107.26(11)
C1 Si3 C15 115.29(12)
C8 Si3 C15 110.68(12)
C1 Si3 Si1 107.01(9)
C8 Si3 Si1 109.73(9)
C15 Si3 Si1 106.75(9)
C4 Si4 C3 102.72(14)
C4 Si4 C2 112.88(15)
C3 Si4 C2 104.45(14)
C4 Si4 C1 109.74(13)
C3 Si4 C1 113.93(12)
C2 Si4 C1 112.67(13)
C5 Si5 C7 105.00(14)
C5 Si5 C6 111.46(14)
C7 Si5 C6 103.96(14)
C5 Si5 C1 111.10(12)
C7 Si5 C1 116.05(12)
C6 Si5 C1 109.05(13)
C11 Si6 C10 109.39(16)
C11 Si6 C9 105.25(16)
C10 Si6 C9 104.19(16)
C11 Si6 C8 113.66(14)
C10 Si6 C8 108.60(14)
C9 Si6 C8 115.24(13)
C13 Si7 C14 106.77(16)
C13 Si7 C12 106.31(17)
C14 Si7 C12 102.78(16)
C13 Si7 C8 115.36(14)
C14 Si7 C8 112.49(13)
C12 Si7 C8 112.15(14)
C32 Si8 C25 117.04(13)
C32 Si8 C18 103.01(12)
C25 Si8 C18 107.37(11)
C32 Si8 Si2 111.90(10)
C25 Si8 Si2 107.41(8)
C18 Si8 Si2 109.85(9)
C20 Si9 C19 109.10(16)
C20 Si9 C21 107.00(16)
C19 Si9 C21 103.30(16)
C20 Si9 C18 112.11(13)
C19 Si9 C18 111.05(13)
C21 Si9 C18 113.81(14)
C24 Si10 C22 106.68(17)
C24 Si10 C23 103.61(15)
C22 Si10 C23 108.46(16)
C24 Si10 C18 114.13(12)
C22 Si10 C18 114.15(14)
C23 Si10 C18 109.17(13)
C28 Si11 C26 110.84(15)
C28 Si11 C27 105.99(15)
C26 Si11 C27 102.60(17)
C28 Si11 C25 113.63(13)
C26 Si11 C25 111.13(13)
C27 Si11 C25 111.99(14)
C30 Si12 C29 111.22(14)
C30 Si12 C31 105.22(14)
C29 Si12 C31 103.36(15)
C30 Si12 C25 111.69(12)
C29 Si12 C25 108.94(13)
C31 Si12 C25 116.11(12)
Si4 C1 Si5 111.74(13)
Si4 C1 Si3 119.11(13)
Si5 C1 Si3 116.42(13)
Si4 C1 H1 102.0
Si5 C1 H1 102.0
Si3 C1 H1 102.0
Si4 C2 H2A 109.5
Si4 C2 H2B 109.5
H2A C2 H2B 109.5
Si4 C2 H2C 109.5
H2A C2 H2C 109.5
H2B C2 H2C 109.5
Si4 C3 H3A 109.5
Si4 C3 H3B 109.5
H3A C3 H3B 109.5
Si4 C3 H3C 109.5
H3A C3 H3C 109.5
H3B C3 H3C 109.5
Si4 C4 H4A 109.5
Si4 C4 H4B 109.5
H4A C4 H4B 109.5
Si4 C4 H4C 109.5
H4A C4 H4C 109.5
H4B C4 H4C 109.5
Si5 C5 H5A 109.5
Si5 C5 H5B 109.5
H5A C5 H5B 109.5
Si5 C5 H5C 109.5
H5A C5 H5C 109.5
H5B C5 H5C 109.5
Si5 C6 H6A 109.5
Si5 C6 H6B 109.5
H6A C6 H6B 109.5
Si5 C6 H6C 109.5
H6A C6 H6C 109.5
H6B C6 H6C 109.5
Si5 C7 H7A 109.5
Si5 C7 H7B 109.5
H7A C7 H7B 109.5
Si5 C7 H7C 109.5
H7A C7 H7C 109.5
H7B C7 H7C 109.5
Si6 C8 Si7 114.08(13)
Si6 C8 Si3 116.47(14)
Si7 C8 Si3 120.15(13)
Si6 C8 H8 100.3
Si7 C8 H8 100.3
Si3 C8 H8 100.3
Si6 C9 H9A 109.5
Si6 C9 H9B 109.5
H9A C9 H9B 109.5
Si6 C9 H9C 109.5
H9A C9 H9C 109.5
H9B C9 H9C 109.5
Si6 C10 H10A 109.5
Si6 C10 H10B 109.5
H10A C10 H10B 109.5
Si6 C10 H10C 109.5
H10A C10 H10C 109.5
H10B C10 H10C 109.5
Si6 C11 H11A 109.5
Si6 C11 H11B 109.5
H11A C11 H11B 109.5
Si6 C11 H11C 109.5
H11A C11 H11C 109.5
H11B C11 H11C 109.5
Si7 C12 H12A 109.5
Si7 C12 H12B 109.5
H12A C12 H12B 109.5
Si7 C12 H12C 109.5
H12A C12 H12C 109.5
H12B C12 H12C 109.5
Si7 C13 H13A 109.5
Si7 C13 H13B 109.5
H13A C13 H13B 109.5
Si7 C13 H13C 109.5
H13A C13 H13C 109.5
H13B C13 H13C 109.5
Si7 C14 H14A 109.5
Si7 C14 H14B 109.5
H14A C14 H14B 109.5
Si7 C14 H14C 109.5
H14A C14 H14C 109.5
H14B C14 H14C 109.5
C16 C15 C17 106.7(2)
C16 C15 Si3 113.0(2)
C17 C15 Si3 116.6(2)
C16 C15 H15 106.7
C17 C15 H15 106.7
Si3 C15 H15 106.7
C15 C16 H16A 109.5
C15 C16 H16B 109.5
H16A C16 H16B 109.5
C15 C16 H16C 109.5
H16A C16 H16C 109.5
H16B C16 H16C 109.5
C15 C17 H17A 109.5
C15 C17 H17B 109.5
H17A C17 H17B 109.5
C15 C17 H17C 109.5
H17A C17 H17C 109.5
H17B C17 H17C 109.5
Si10 C18 Si9 113.28(13)
Si10 C18 Si8 115.14(14)
Si9 C18 Si8 117.06(13)
Si10 C18 H18 102.9
Si9 C18 H18 102.9
Si8 C18 H18 102.9
Si9 C19 H19A 109.5
Si9 C19 H19B 109.5
H19A C19 H19B 109.5
Si9 C19 H19C 109.5
H19A C19 H19C 109.5
H19B C19 H19C 109.5
Si9 C20 H20A 109.5
Si9 C20 H20B 109.5
H20A C20 H20B 109.5
Si9 C20 H20C 109.5
H20A C20 H20C 109.5
H20B C20 H20C 109.5
Si9 C21 H21A 109.5
Si9 C21 H21B 109.5
H21A C21 H21B 109.5
Si9 C21 H21C 109.5
H21A C21 H21C 109.5
H21B C21 H21C 109.5
Si10 C22 H22A 109.5
Si10 C22 H22B 109.5
H22A C22 H22B 109.5
Si10 C22 H22C 109.5
H22A C22 H22C 109.5
H22B C22 H22C 109.5
Si10 C23 H23A 109.5
Si10 C23 H23B 109.5
H23A C23 H23B 109.5
Si10 C23 H23C 109.5
H23A C23 H23C 109.5
H23B C23 H23C 109.5
Si10 C24 H24A 109.5
Si10 C24 H24B 109.5
H24A C24 H24B 109.5
Si10 C24 H24C 109.5
H24A C24 H24C 109.5
H24B C24 H24C 109.5
Si11 C25 Si12 111.79(13)
Si11 C25 Si8 121.38(14)
Si12 C25 Si8 115.38(13)
Si11 C25 H25 101.4
Si12 C25 H25 101.4
Si8 C25 H25 101.4
Si11 C26 H26A 109.5
Si11 C26 H26B 109.5
H26A C26 H26B 109.5
Si11 C26 H26C 109.5
H26A C26 H26C 109.5
H26B C26 H26C 109.5
Si11 C27 H27A 109.5
Si11 C27 H27B 109.5
H27A C27 H27B 109.5
Si11 C27 H27C 109.5
H27A C27 H27C 109.5
H27B C27 H27C 109.5
Si11 C28 H28A 109.5
Si11 C28 H28B 109.5
H28A C28 H28B 109.5
Si11 C28 H28C 109.5
H28A C28 H28C 109.5
H28B C28 H28C 109.5
Si12 C29 H29A 109.5
Si12 C29 H29B 109.5
H29A C29 H29B 109.5
Si12 C29 H29C 109.5
H29A C29 H29C 109.5
H29B C29 H29C 109.5
Si12 C30 H30A 109.5
Si12 C30 H30B 109.5
H30A C30 H30B 109.5
Si12 C30 H30C 109.5
H30A C30 H30C 109.5
H30B C30 H30C 109.5
Si12 C31 H31A 109.5
Si12 C31 H31B 109.5
H31A C31 H31B 109.5
Si12 C31 H31C 109.5
H31A C31 H31C 109.5
H31B C31 H31C 109.5
C33 C32 Si8 131.4(2)
C33 C32 H32A 104.4
Si8 C32 H32A 104.4
C33 C32 H32B 104.4
Si8 C32 H32B 104.4
H32A C32 H32B 105.6
C34 C33 C32 112.0(3)
C34 C33 C36 110.1(3)
C32 C33 C36 111.0(3)
C34 C33 C35 108.4(3)
C32 C33 C35 106.6(3)
C36 C33 C35 108.6(3)
C33 C34 H34A 109.5
C33 C34 H34B 109.5
H34A C34 H34B 109.5
C33 C34 H34C 109.5
H34A C34 H34C 109.5
H34B C34 H34C 109.5
C33 C35 H35A 109.5
C33 C35 H35B 109.5
H35A C35 H35B 109.5
C33 C35 H35C 109.5
H35A C35 H35C 109.5
H35B C35 H35C 109.5
C33 C36 H36A 109.5
C33 C36 H36B 109.5
H36A C36 H36B 109.5
C33 C36 H36C 109.5
H36A C36 H36C 109.5
H36B C36 H36C 109.5

loop_
_geom_bond_atom_site_label_1
_geom_bond_atom_site_label_2
_geom_bond_distance
Si1 Si2 2.0569(12)
Si1 Si3 2.3598(11)
Si2 Si8 2.3671(11)
Si3 C1 1.901(3)
Si3 C8 1.909(3)
Si3 C15 1.920(3)
Si4 C4 1.869(3)
Si4 C3 1.874(3)
Si4 C2 1.879(3)
Si4 C1 1.894(3)
Si5 C5 1.860(3)
Si5 C7 1.865(3)
Si5 C6 1.872(3)
Si5 C1 1.899(3)
Si6 C11 1.864(3)
Si6 C10 1.866(3)
Si6 C9 1.876(3)
Si6 C8 1.893(3)
Si7 C13 1.856(3)
Si7 C14 1.871(3)
Si7 C12 1.874(3)
Si7 C8 1.903(3)
Si8 C32 1.896(3)
Si8 C25 1.907(3)
Si8 C18 1.908(3)
Si9 C20 1.860(3)
Si9 C19 1.861(3)
Si9 C21 1.885(3)
Si9 C18 1.895(3)
Si10 C24 1.863(3)
Si10 C22 1.868(3)
Si10 C23 1.870(3)
Si10 C18 1.895(3)
Si11 C28 1.867(3)
Si11 C26 1.876(3)
Si11 C27 1.884(4)
Si11 C25 1.895(3)
Si12 C30 1.862(3)
Si12 C29 1.872(3)
Si12 C31 1.872(3)
Si12 C25 1.902(3)
C1 H1 1.0000
C2 H2A 0.9800
C2 H2B 0.9800
C2 H2C 0.9800
C3 H3A 0.9800
C3 H3B 0.9800
C3 H3C 0.9800
C4 H4A 0.9800
C4 H4B 0.9800
C4 H4C 0.9800
C5 H5A 0.9800
C5 H5B 0.9800
C5 H5C 0.9800
C6 H6A 0.9800
C6 H6B 0.9800
C6 H6C 0.9800
C7 H7A 0.9800
C7 H7B 0.9800
C7 H7C 0.9800
C8 H8 1.0000
C9 H9A 0.9800
C9 H9B 0.9800
C9 H9C 0.9800
C10 H10A 0.9800
C10 H10B 0.9800
C10 H10C 0.9800
C11 H11A 0.9800
C11 H11B 0.9800
C11 H11C 0.9800
C12 H12A 0.9800
C12 H12B 0.9800
C12 H12C 0.9800
C13 H13A 0.9800
C13 H13B 0.9800
C13 H13C 0.9800
C14 H14A 0.9800
C14 H14B 0.9800
C14 H14C 0.9800
C15 C16 1.521(4)
C15 C17 1.547(4)
C15 H15 1.0000
C16 H16A 0.9800
C16 H16B 0.9800
C16 H16C 0.9800
C17 H17A 0.9800
C17 H17B 0.9800
C17 H17C 0.9800
C18 H18 1.0000
C19 H19A 0.9800
C19 H19B 0.9800
C19 H19C 0.9800
C20 H20A 0.9800
C20 H20B 0.9800
C20 H20C 0.9800
C21 H21A 0.9800
C21 H21B 0.9800
C21 H21C 0.9800
C22 H22A 0.9800
C22 H22B 0.9800
C22 H22C 0.9800
C23 H23A 0.9800
C23 H23B 0.9800
C23 H23C 0.9800
C24 H24A 0.9800
C24 H24B 0.9800
C24 H24C 0.9800
C25 H25 1.0000
C26 H26A 0.9800
C26 H26B 0.9800
C26 H26C 0.9800
C27 H27A 0.9800
C27 H27B 0.9800
C27 H27C 0.9800
C28 H28A 0.9800
C28 H28B 0.9800
C28 H28C 0.9800
C29 H29A 0.9800
C29 H29B 0.9800
C29 H29C 0.9800
C30 H30A 0.9800
C30 H30B 0.9800
C30 H30C 0.9800
C31 H31A 0.9800
C31 H31B 0.9800
C31 H31C 0.9800
C32 C33 1.530(4)
C32 H32A 0.9900
C32 H32B 0.9900
C33 C34 1.513(5)
C33 C36 1.530(5)
C33 C35 1.544(4)
C34 H34A 0.9800
C34 H34B 0.9800
C34 H34C 0.9800
C35 H35A 0.9800
C35 H35B 0.9800
C35 H35C 0.9800
C36 H36A 0.9800
C36 H36B 0.9800
C36 H36C 0.9800
